data_4509801
loop_
_publ_author_name
'Ji, Cong-Min'
'Yang, Hui-Juan'
'Zhao, Chong-Chao'
'Tangoulis, Vassilis'
'Cui, Ai-Li'
'Kou, Hui-Zhong'

_publ_section_title
;
 Self-Assembly of Multidecker NiIIClusters from Preformed Ni4Decks
;
_journal_issue 11
_journal_name_full 'Crystal Growth &amp; Design'
_journal_page_first 4607
_journal_paper_doi 10.1021/cg900975y
_journal_volume 9
_journal_year 2009
_chemical_formula_sum 'C74 H89 Cl4 N43 Ni12 O38'
_chemical_formula_weight 3035.20
_chemical_name_systematic
; 
 ? 
;
_space_group_IT_number 2
_symmetry_cell_setting triclinic
_symmetry_space_group_name_Hall '-P 1'
_symmetry_space_group_name_H-M 'P -1'
_atom_sites_solution_hydrogens geom
_atom_sites_solution_primary direct
_atom_sites_solution_secondary difmap
_audit_creation_method SHELXL-97
_cell_angle_alpha 60.60(3)
_cell_angle_beta 77.43(3)
_cell_angle_gamma 82.97(3)
_cell_formula_units_Z 1
_cell_length_a 14.086(3)
_cell_length_b 15.411(3)
_cell_length_c 15.621(3)
_cell_measurement_reflns_used 9859
_cell_measurement_temperature 293(2)
_cell_measurement_theta_max 25.00
_cell_measurement_theta_min 3.04
_cell_volume 2883.0(13)
_computing_cell_refinement 'crystalstructure 3.6.0 (Rigaku, 2004)'
_computing_data_collection 'crystalstructure 3.6.0 (Rigaku, 2004)'
_computing_data_reduction 'SHELXL-97 (Sheldrick, 1997)'
_computing_molecular_graphics 'XP (Sheldrick, 1998)'
_computing_publication_material 'XP (Sheldrick, 1998)'
_computing_structure_refinement 'SHELXL-97 (Sheldrick, 1997)'
_computing_structure_solution 'SHELXS-97 (Sheldrick, 1990)'
_diffrn_ambient_temperature 293(2)
_diffrn_detector_area_resol_mean 0.77
_diffrn_measured_fraction_theta_full 0.970
_diffrn_measured_fraction_theta_max 0.970
_diffrn_measurement_device_type 'Rigaku R-AXIS RAPID IP'
_diffrn_measurement_method Oscillation
_diffrn_radiation_monochromator graphite
_diffrn_radiation_source 'fine-focus sealed tube'
_diffrn_radiation_type MoK\a
_diffrn_radiation_wavelength 0.71073
_diffrn_reflns_av_R_equivalents 0.0893
_diffrn_reflns_av_sigmaI/netI 0.1272
_diffrn_reflns_limit_h_max 15
_diffrn_reflns_limit_h_min -16
_diffrn_reflns_limit_k_max 18
_diffrn_reflns_limit_k_min -18
_diffrn_reflns_limit_l_max 18
_diffrn_reflns_limit_l_min -18
_diffrn_reflns_number 21994
_diffrn_reflns_theta_full 25.00
_diffrn_reflns_theta_max 25.00
_diffrn_reflns_theta_min 3.04
_diffrn_standards_decay_% 0
_exptl_absorpt_coefficient_mu 2.100
_exptl_absorpt_correction_T_max 0.771
_exptl_absorpt_correction_T_min 0.600
_exptl_absorpt_correction_type multi-scan
_exptl_absorpt_process_details '(SADABS; Bruker, 2000)'
_exptl_crystal_colour 'red brown'
_exptl_crystal_density_diffrn 1.748
_exptl_crystal_density_method 'not measured'
_exptl_crystal_description platelet
_exptl_crystal_F_000 1542
_exptl_crystal_size_max 0.25
_exptl_crystal_size_mid 0.20
_exptl_crystal_size_min 0.12
_refine_diff_density_max 0.816
_refine_diff_density_min -0.606
_refine_diff_density_rms 0.126
_refine_ls_extinction_method none
_refine_ls_goodness_of_fit_ref 1.039
_refine_ls_hydrogen_treatment constr
_refine_ls_matrix_type full
_refine_ls_number_parameters 778
_refine_ls_number_reflns 9859
_refine_ls_number_restraints 3
_refine_ls_restrained_S_all 1.042
_refine_ls_R_factor_all 0.1464
_refine_ls_R_factor_gt 0.0729
_refine_ls_shift/su_max 0.000
_refine_ls_shift/su_mean 0.000
_refine_ls_structure_factor_coef Fsqd
_refine_ls_weighting_details 'calc w=1/[\s^2^(Fo^2^)+(0.0200P)^2^+16.0000P] where P=(Fo^2^+2Fc^2^)/3'
_refine_ls_weighting_scheme calc
_refine_ls_wR_factor_gt 0.1483
_refine_ls_wR_factor_ref 0.1671
_reflns_number_gt 5187
_reflns_number_total 9859
_reflns_threshold_expression >2sigma(I)
_cod_data_source_file cg900975ysup1.cif
_cod_data_source_block Ni12
_cod_depositor_comments
;
The following automatic conversions were performed:

'_exptl_absorpt_correction_type' value 'multi scan' changed to
'multi-scan' according to
/home/saulius/struct/CIF-dictionaries/cif_core.dic dictionary named
'cif_core.dic' version 2.4.2 from 2011-04-26.

Automatic conversion script
Id: cif_fix_values 1891 2012-01-12 08:04:46Z andrius 
;
_cod_original_cell_volume 2882.9(10)
_cod_original_sg_symbol_H-M P-1
_cod_database_code 4509801

loop_
_symmetry_equiv_pos_as_xyz
'x, y, z'
'-x, -y, -z'

loop_
_atom_site_label
_atom_site_type_symbol
_atom_site_fract_x
_atom_site_fract_y
_atom_site_fract_z
_atom_site_U_iso_or_equiv
_atom_site_adp_type
_atom_site_occupancy
_atom_site_symmetry_multiplicity
_atom_site_calc_flag
_atom_site_refinement_flags
Ni1 Ni 0.16450(8) 0.33258(8) 0.44751(9) 0.0324(3) Uani 1 1 d .
Ni2 Ni 0.07593(8) 0.41664(8) 0.60653(9) 0.0328(3) Uani 1 1 d .
Ni3 Ni 0.13599(8) 0.64416(8) 0.49706(9) 0.0349(3) Uani 1 1 d .
Ni4 Ni 0.23121(8) 0.57001(9) 0.33694(9) 0.0363(3) Uani 1 1 d .
Ni5 Ni 0.01569(9) 0.18861(8) 0.70916(9) 0.0377(3) Uani 1 1 d .
Ni6 Ni 0.08748(9) 0.08874(8) 0.55890(9) 0.0373(3) Uani 1 1 d .
O2 O 0.1433(4) 0.2818(4) 0.6522(4) 0.0362(15) Uani 1 1 d .
O3 O 0.2039(4) 0.5053(4) 0.5452(4) 0.0348(14) Uani 1 1 d .
N7 N 0.0774(5) 0.4205(5) 0.7350(5) 0.0327(17) Uani 1 1 d .
N6 N 0.3070(6) 0.1670(6) 0.6743(6) 0.053(2) Uani 1 1 d .
H6A H 0.2767 0.1749 0.7242 0.064 Uiso 1 1 calc R
H6B H 0.3581 0.1292 0.6801 0.064 Uiso 1 1 calc R
N8 N -0.0043(5) 0.5441(5) 0.5828(5) 0.0324(17) Uani 1 1 d .
N5 N 0.1978(5) 0.2724(5) 0.5719(5) 0.0341(18) Uani 1 1 d .
C26 C -0.0407(6) 0.5481(6) 0.6672(7) 0.033(2) Uani 1 1 d .
O1 O 0.0983(5) 0.0651(5) 0.7490(5) 0.0469(16) Uani 1 1 d .
N15 N 0.1535(5) 0.6604(5) 0.6169(6) 0.0381(18) Uani 1 1 d .
Cl1 Cl 0.1630(4) 0.1608(4) 0.1777(4) 0.1250(16) Uani 1 1 d .
N14 N 0.0492(5) 0.7624(5) 0.4826(6) 0.0364(18) Uani 1 1 d .
C25 C 0.0130(6) 0.4859(7) 0.7502(7) 0.036(2) Uani 1 1 d .
N9 N -0.0646(5) 0.3171(5) 0.6918(5) 0.0352(18) Uani 1 1 d .
N3 N 0.2373(6) -0.0753(6) 0.7799(6) 0.064(3) Uani 1 1 d .
H3B H 0.2163 -0.0581 0.8254 0.076 Uiso 1 1 calc R
H3C H 0.2820 -0.1207 0.7884 0.076 Uiso 1 1 calc R
N11 N 0.2611(5) 0.5033(5) 0.4634(5) 0.0343(17) Uani 1 1 d .
N12 N 0.3802(6) 0.4143(6) 0.5584(6) 0.052(2) Uani 1 1 d .
H12B H 0.3466 0.4149 0.6112 0.062 Uiso 1 1 calc R
H12C H 0.4365 0.3854 0.5602 0.062 Uiso 1 1 calc R
N2 N 0.1321(6) 0.0382(5) 0.6782(6) 0.043(2) Uani 1 1 d .
C16 C 0.2745(6) 0.2138(6) 0.5873(7) 0.036(2) Uani 1 1 d .
N4 N 0.2704(5) 0.2556(5) 0.4226(6) 0.0382(18) Uani 1 1 d .
C36 C 0.3451(6) 0.4577(7) 0.4744(7) 0.038(2) Uani 1 1 d .
C45 C 0.0948(6) 0.7301(6) 0.6314(7) 0.034(2) Uani 1 1 d .
C15 C 0.3183(6) 0.2019(7) 0.5009(7) 0.036(2) Uani 1 1 d .
C46 C 0.0339(6) 0.7879(6) 0.5532(7) 0.034(2) Uani 1 1 d .
N10 N 0.3464(5) 0.5075(6) 0.3059(6) 0.0427(19) Uani 1 1 d .
C21 C 0.1319(7) 0.3637(7) 0.8046(7) 0.043(2) Uani 1 1 d .
H21A H 0.1775 0.3196 0.7935 0.051 Uiso 1 1 calc R
N1 N 0.1782(5) -0.0037(5) 0.5392(6) 0.0396(19) Uani 1 1 d .
N17 N 0.0054(6) 0.1793(6) 0.8460(6) 0.0426(19) Uani 1 1 d .
C6 C 0.1999(7) -0.0309(6) 0.6944(7) 0.043(2) Uani 1 1 d .
C24 C 0.0003(7) 0.4924(7) 0.8364(7) 0.046(2) Uani 1 1 d .
H24A H -0.0450 0.5376 0.8458 0.056 Uiso 1 1 calc R
C35 C 0.3953(6) 0.4544(7) 0.3833(8) 0.041(2) Uani 1 1 d .
C41 C 0.2153(7) 0.6065(7) 0.6807(7) 0.044(2) Uani 1 1 d .
H41A H 0.2569 0.5596 0.6701 0.053 Uiso 1 1 calc R
C5 C 0.2303(7) -0.0543(7) 0.6135(8) 0.042(2) Uani 1 1 d .
C42 C 0.2174(7) 0.6201(7) 0.7612(8) 0.052(3) Uani 1 1 d .
H42A H 0.2603 0.5824 0.8044 0.063 Uiso 1 1 calc R
N19 N 0.2559(5) 0.7302(6) 0.4033(7) 0.049(2) Uani 1 1 d .
C22 C 0.1226(8) 0.3683(7) 0.8921(8) 0.051(3) Uani 1 1 d .
H22A H 0.1619 0.3287 0.9386 0.061 Uiso 1 1 calc R
C32 C 0.4613(8) 0.4502(8) 0.2074(9) 0.060(3) Uani 1 1 d .
H32A H 0.4827 0.4495 0.1471 0.072 Uiso 1 1 calc R
C34 C 0.4796(7) 0.4013(7) 0.3734(8) 0.051(3) Uani 1 1 d .
H34A H 0.5139 0.3683 0.4257 0.061 Uiso 1 1 calc R
C4 C 0.3038(7) -0.1212(7) 0.6100(9) 0.051(3) Uani 1 1 d .
H4A H 0.3387 -0.1554 0.6618 0.061 Uiso 1 1 calc R
C31 C 0.3791(7) 0.5035(7) 0.2197(8) 0.054(3) Uani 1 1 d .
H31A H 0.3449 0.5379 0.1674 0.064 Uiso 1 1 calc R
C56 C 0.0535(7) 0.1168(7) 0.9177(7) 0.046(3) Uani 1 1 d .
H56A H 0.1019 0.0761 0.9042 0.056 Uiso 1 1 calc R
C11 C 0.3011(7) 0.2482(7) 0.3396(8) 0.049(3) Uani 1 1 d .
H11A H 0.2696 0.2852 0.2855 0.059 Uiso 1 1 calc R
C33 C 0.5127(8) 0.3973(8) 0.2851(9) 0.064(3) Uani 1 1 d .
H33A H 0.5681 0.3601 0.2781 0.077 Uiso 1 1 calc R
N20 N 0.3368(7) 0.7129(6) 0.4129(7) 0.051(2) Uani 1 1 d .
C55 C 0.0353(8) 0.1092(8) 1.0116(8) 0.057(3) Uani 1 1 d .
H55A H 0.0701 0.0640 1.0604 0.069 Uiso 1 1 calc R
C12 C 0.3785(8) 0.1871(8) 0.3321(9) 0.062(3) Uani 1 1 d .
H12A H 0.3990 0.1827 0.2735 0.075 Uiso 1 1 calc R
C43 C 0.1557(8) 0.6899(8) 0.7779(8) 0.056(3) Uani 1 1 d .
H43A H 0.1553 0.6986 0.8329 0.067 Uiso 1 1 calc R
C14 C 0.3960(7) 0.1409(7) 0.4967(8) 0.047(3) Uani 1 1 d .
H14A H 0.4280 0.1059 0.5507 0.056 Uiso 1 1 calc R
C54 C -0.0350(8) 0.1696(8) 1.0310(8) 0.059(3) Uani 1 1 d .
H54A H -0.0489 0.1670 1.0932 0.071 Uiso 1 1 calc R
C1 C 0.1980(7) -0.0205(7) 0.4616(8) 0.050(3) Uani 1 1 d .
H1A H 0.1623 0.0139 0.4106 0.060 Uiso 1 1 calc R
C13 C 0.4258(8) 0.1319(8) 0.4127(10) 0.064(3) Uani 1 1 d .
H13A H 0.4773 0.0893 0.4091 0.077 Uiso 1 1 calc R
C3 C 0.3243(8) -0.1359(8) 0.5267(9) 0.060(3) Uani 1 1 d .
H3A H 0.3747 -0.1788 0.5210 0.072 Uiso 1 1 calc R
C23 C 0.0543(8) 0.4322(8) 0.9093(8) 0.058(3) Uani 1 1 d .
H23A H 0.0447 0.4349 0.9688 0.069 Uiso 1 1 calc R
C2 C 0.2699(8) -0.0871(8) 0.4536(9) 0.060(3) Uani 1 1 d .
H2A H 0.2809 -0.0984 0.3990 0.072 Uiso 1 1 calc R
Cl2 Cl 0.6196(3) 0.3015(4) 0.0685(3) 0.1117(16) Uani 1 1 d .
C44 C 0.0941(7) 0.7468(7) 0.7097(8) 0.049(3) Uani 1 1 d .
H44A H 0.0531 0.7955 0.7176 0.058 Uiso 1 1 calc R
N21 N 0.4188(8) 0.6999(9) 0.4220(10) 0.100(4) Uani 1 1 d .
O17 O 0.5593(10) 0.3798(11) 0.0321(9) 0.169(6) Uani 1 1 d .
O15 O 0.6683(11) 0.2729(10) 0.0039(10) 0.172(6) Uani 1 1 d .
O11 O 0.0855(8) 0.0886(8) 0.2471(8) 0.116(4) Uani 1 1 d .
O10 O 0.2100(13) 0.1468(14) 0.0914(12) 0.218(8) Uani 1 1 d .
O12 O 0.2291(14) 0.1650(14) 0.2290(12) 0.259(10) Uani 1 1 d .
O13 O 0.1113(16) 0.2604(14) 0.1355(15) 0.294(12) Uani 1 1 d .
O16 O 0.6210(12) 0.2581(11) 0.1646(9) 0.188(7) Uani 1 1 d .
O14 O 0.718(4) 0.368(3) 0.042(3) 0.57(3) Uani 1 1 d .
N16 N -0.1947(5) 0.3545(6) 0.7879(6) 0.0404(19) Uani 1 1 d .
C52 C -0.0633(6) 0.2388(7) 0.8655(7) 0.038(2) Uani 1 1 d .
C51 C -0.1111(6) 0.3075(6) 0.7789(7) 0.035(2) Uani 1 1 d .
C53 C -0.0853(7) 0.2350(8) 0.9559(8) 0.054(3) Uani 1 1 d .
H53A H -0.1341 0.2764 0.9677 0.064 Uiso 1 1 calc R
O5 O -0.0673(4) 0.5972(4) 0.5141(4) 0.0326(14) Uani 1 1 d .
O6 O -0.1209(4) 0.3784(4) 0.6164(4) 0.0350(14) Uani 1 1 d .
O4 O -0.0129(4) 0.8179(4) 0.4144(4) 0.0381(15) Uani 1 1 d .
N18 N -0.0284(5) 0.8583(5) 0.5533(6) 0.041(2) Uani 1 1 d .
N13 N -0.1192(5) 0.6040(5) 0.6727(6) 0.0377(18) Uani 1 1 d .
O1W O -0.1262(6) 0.1129(6) 0.7582(6) 0.076(2) Uani 1 1 d .
O3W O 0.4947(12) 0.0092(13) 0.7382(15) 0.259(10) Uani 1 1 d .
O4W O 0.2305(14) 0.4269(18) 0.0989(16) 0.245(10) Uani 1 1 d .
O2W O 0.328(2) 0.391(2) 0.010(3) 0.48(3) Uani 1 1 d .
O5W O 0.6139(17) -0.3750(19) 0.2220(18) 0.118(9) Uani 0.50 1 d P
O5W' O 0.526(4) -0.287(3) 0.189(2) 0.35(4) Uani 0.50 1 d P
N100 N -0.302(3) -0.105(2) 1.082(3) 0.24(2) Uiso 0.50 1 d PD
C101 C -0.300(2) -0.028(2) 1.034(2) 0.104(10) Uiso 0.50 1 d PD
C100 C -0.262(2) 0.078(2) 0.967(2) 0.124(12) Uiso 0.50 1 d PD

loop_
_atom_site_aniso_label
_atom_site_aniso_U_11
_atom_site_aniso_U_22
_atom_site_aniso_U_33
_atom_site_aniso_U_23
_atom_site_aniso_U_13
_atom_site_aniso_U_12
Ni1 0.0318(6) 0.0324(6) 0.0311(7) -0.0155(6) -0.0056(5) 0.0072(5)
Ni2 0.0362(6) 0.0332(6) 0.0298(7) -0.0162(6) -0.0112(5) 0.0110(5)
Ni3 0.0350(6) 0.0357(7) 0.0343(7) -0.0175(6) -0.0103(5) 0.0085(5)
Ni4 0.0322(6) 0.0397(7) 0.0339(7) -0.0177(6) -0.0044(5) 0.0076(5)
Ni5 0.0452(7) 0.0326(6) 0.0306(7) -0.0127(6) -0.0096(6) 0.0087(6)
Ni6 0.0394(7) 0.0306(6) 0.0409(8) -0.0173(6) -0.0100(6) 0.0082(5)
O2 0.042(4) 0.034(3) 0.033(4) -0.017(3) -0.011(3) 0.014(3)
O3 0.032(3) 0.037(3) 0.031(4) -0.014(3) -0.006(3) 0.008(3)
N7 0.039(4) 0.032(4) 0.027(4) -0.013(4) -0.007(3) 0.000(4)
N6 0.055(5) 0.052(5) 0.044(6) -0.019(5) -0.022(5) 0.029(4)
N8 0.030(4) 0.037(4) 0.031(5) -0.017(4) -0.010(3) 0.007(3)
N5 0.040(4) 0.027(4) 0.032(5) -0.011(4) -0.011(4) 0.006(4)
C26 0.039(5) 0.030(5) 0.028(5) -0.011(4) -0.005(4) 0.002(4)
O1 0.055(4) 0.042(4) 0.036(4) -0.015(3) -0.010(3) 0.012(3)
N15 0.034(4) 0.041(4) 0.040(5) -0.018(4) -0.011(4) 0.001(4)
Cl1 0.143(4) 0.146(4) 0.094(4) -0.054(3) -0.039(3) -0.013(4)
N14 0.039(4) 0.028(4) 0.038(5) -0.011(4) -0.010(4) 0.001(3)
C25 0.038(5) 0.044(5) 0.028(5) -0.018(5) -0.007(4) -0.001(4)
N9 0.033(4) 0.038(4) 0.027(5) -0.009(4) -0.009(4) 0.004(3)
N3 0.079(7) 0.065(6) 0.039(6) -0.024(5) -0.022(5) 0.041(5)
N11 0.029(4) 0.037(4) 0.030(5) -0.015(4) 0.002(3) 0.005(3)
N12 0.040(5) 0.063(6) 0.047(6) -0.024(5) -0.013(4) 0.020(4)
N2 0.045(5) 0.037(4) 0.050(6) -0.025(4) -0.016(4) 0.018(4)
C16 0.033(5) 0.032(5) 0.042(6) -0.016(5) -0.010(5) -0.001(4)
N4 0.040(4) 0.037(4) 0.043(5) -0.025(4) -0.004(4) 0.003(4)
C36 0.032(5) 0.037(5) 0.036(6) -0.014(5) 0.001(4) 0.001(4)
C45 0.035(5) 0.030(5) 0.036(6) -0.013(4) -0.006(4) -0.009(4)
C15 0.030(5) 0.039(5) 0.043(6) -0.026(5) -0.003(4) 0.002(4)
C46 0.034(5) 0.025(5) 0.041(6) -0.015(4) -0.010(4) 0.004(4)
N10 0.040(4) 0.044(5) 0.041(5) -0.020(4) -0.004(4) 0.002(4)
C21 0.043(6) 0.041(5) 0.035(6) -0.011(5) -0.013(5) 0.009(5)
N1 0.042(4) 0.032(4) 0.045(5) -0.017(4) -0.019(4) 0.012(4)
N17 0.045(5) 0.039(4) 0.034(5) -0.010(4) -0.007(4) -0.001(4)
C6 0.049(6) 0.029(5) 0.033(6) -0.003(5) -0.011(5) 0.008(5)
C24 0.050(6) 0.052(6) 0.040(6) -0.026(5) -0.012(5) 0.012(5)
C35 0.032(5) 0.036(5) 0.056(7) -0.025(5) -0.002(5) -0.004(4)
C41 0.048(6) 0.042(5) 0.044(6) -0.017(5) -0.022(5) 0.005(5)
C5 0.034(5) 0.036(5) 0.053(7) -0.020(5) -0.001(5) -0.006(4)
C42 0.054(6) 0.051(6) 0.046(7) -0.013(6) -0.027(5) 0.004(5)
N19 0.027(4) 0.055(5) 0.064(6) -0.028(5) -0.006(4) -0.002(4)
C22 0.054(6) 0.050(6) 0.040(7) -0.011(5) -0.018(5) -0.001(5)
C32 0.058(7) 0.066(7) 0.050(8) -0.031(6) 0.005(6) 0.012(6)
C34 0.039(6) 0.046(6) 0.057(8) -0.019(6) -0.008(5) 0.014(5)
C4 0.045(6) 0.045(6) 0.063(8) -0.027(6) -0.013(5) 0.009(5)
C31 0.055(7) 0.052(6) 0.048(7) -0.024(6) -0.003(5) 0.010(5)
C56 0.056(7) 0.040(6) 0.043(7) -0.020(5) -0.015(5) 0.007(5)
C11 0.054(6) 0.042(6) 0.047(7) -0.023(5) -0.008(5) 0.019(5)
C33 0.054(7) 0.065(8) 0.068(9) -0.036(7) -0.002(6) 0.013(6)
N20 0.057(6) 0.044(5) 0.056(6) -0.027(5) -0.012(5) 0.008(5)
C55 0.082(8) 0.049(6) 0.037(7) -0.013(6) -0.022(6) 0.004(6)
C12 0.055(7) 0.069(8) 0.073(9) -0.048(7) -0.003(6) 0.012(6)
C43 0.070(7) 0.062(7) 0.050(7) -0.032(6) -0.019(6) -0.012(6)
C14 0.040(6) 0.039(6) 0.052(7) -0.020(5) 0.000(5) 0.005(5)
C54 0.074(8) 0.069(8) 0.032(6) -0.023(6) -0.009(6) -0.001(6)
C1 0.053(6) 0.048(6) 0.060(8) -0.030(6) -0.020(6) -0.002(5)
C13 0.047(6) 0.054(7) 0.085(10) -0.038(7) -0.002(6) 0.028(6)
C3 0.048(6) 0.054(7) 0.077(9) -0.034(7) -0.012(6) 0.009(6)
C23 0.069(8) 0.071(8) 0.041(7) -0.032(6) -0.017(6) 0.010(6)
C2 0.053(7) 0.058(7) 0.087(10) -0.053(7) 0.003(6) -0.007(6)
Cl2 0.132(3) 0.139(4) 0.056(2) -0.050(2) -0.042(2) 0.088(3)
C44 0.059(7) 0.051(6) 0.046(7) -0.028(6) -0.021(5) 0.009(5)
N21 0.052(7) 0.123(10) 0.119(11) -0.053(9) -0.031(7) 0.025(7)
O17 0.176(12) 0.219(14) 0.097(9) -0.080(10) -0.065(9) 0.140(11)
O15 0.203(14) 0.190(13) 0.124(11) -0.107(11) 0.012(10) 0.062(11)
O11 0.108(8) 0.106(8) 0.105(9) -0.028(7) -0.002(7) -0.034(7)
O10 0.251(19) 0.29(2) 0.143(15) -0.134(16) 0.004(13) -0.053(16)
O12 0.32(2) 0.31(2) 0.173(15) -0.068(15) -0.151(16) -0.114(18)
O13 0.34(3) 0.179(17) 0.20(2) -0.010(14) -0.010(18) 0.129(18)
O16 0.249(17) 0.199(14) 0.067(9) -0.044(9) -0.065(10) 0.143(13)
O14 0.76(8) 0.72(7) 0.35(5) -0.29(5) -0.08(5) -0.34(7)
N16 0.033(4) 0.046(5) 0.036(5) -0.017(4) -0.007(4) 0.010(4)
C52 0.037(5) 0.042(5) 0.029(6) -0.015(5) -0.002(4) 0.000(4)
C51 0.037(5) 0.037(5) 0.026(5) -0.016(4) 0.004(4) -0.001(4)
C53 0.044(6) 0.064(7) 0.041(7) -0.021(6) -0.004(5) 0.009(5)
O5 0.037(3) 0.028(3) 0.030(4) -0.013(3) -0.015(3) 0.017(3)
O6 0.036(3) 0.037(3) 0.031(4) -0.017(3) -0.009(3) 0.013(3)
O4 0.046(4) 0.030(3) 0.035(4) -0.014(3) -0.013(3) 0.012(3)
N18 0.045(5) 0.034(4) 0.055(6) -0.030(4) -0.019(4) 0.017(4)
N13 0.034(4) 0.045(4) 0.039(5) -0.025(4) -0.009(4) 0.010(4)
O1W 0.075(6) 0.072(5) 0.073(6) -0.032(5) 0.001(5) -0.013(4)
O3W 0.194(15) 0.224(17) 0.31(2) -0.165(17) 0.144(15) -0.004(13)
O4W 0.173(17) 0.34(3) 0.21(2) -0.13(2) -0.058(15) 0.041(18)
O2W 0.31(3) 0.37(4) 0.53(6) 0.05(4) -0.22(4) -0.16(3)
O5W 0.140(19) 0.16(2) 0.086(18) -0.080(19) 0.025(13) -0.092(17)
O5W' 0.71(10) 0.29(4) 0.07(2) -0.11(3) 0.16(4) -0.39(6)

loop_
_atom_type_symbol
_atom_type_description
_atom_type_scat_dispersion_real
_atom_type_scat_dispersion_imag
_atom_type_scat_source
C C 0.0033 0.0016 'International Tables Vol C Tables 4.2.6.8 and 6.1.1.4'
H H 0.0000 0.0000 'International Tables Vol C Tables 4.2.6.8 and 6.1.1.4'
N N 0.0061 0.0033 'International Tables Vol C Tables 4.2.6.8 and 6.1.1.4'
O O 0.0106 0.0060 'International Tables Vol C Tables 4.2.6.8 and 6.1.1.4'
Ni Ni 0.3393 1.1124 'International Tables Vol C Tables 4.2.6.8 and 6.1.1.4'
Cl Cl 0.1484 0.1585 'International Tables Vol C Tables 4.2.6.8 and 6.1.1.4'

loop_
_geom_angle_atom_site_label_1
_geom_angle_atom_site_label_2
_geom_angle_atom_site_label_3
_geom_angle
_geom_angle_site_symmetry_1
_geom_angle_site_symmetry_3
O5 Ni1 N5 90.4(3) 2_566 .
O5 Ni1 N13 84.6(3) 2_566 2_566
N5 Ni1 N13 174.6(3) . 2_566
O5 Ni1 N4 172.9(3) 2_566 .
N5 Ni1 N4 82.6(3) . .
N13 Ni1 N4 102.5(3) 2_566 .
O2 Ni2 O5 84.0(2) . 2_566
O2 Ni2 N7 93.9(3) . .
O5 Ni2 N7 175.3(3) 2_566 .
O2 Ni2 N8 171.0(3) . .
O5 Ni2 N8 102.3(2) 2_566 .
N7 Ni2 N8 79.3(3) . .
O2 Ni2 O3 97.6(2) . .
O5 Ni2 O3 98.6(2) 2_566 .
N7 Ni2 O3 85.9(3) . .
N8 Ni2 O3 87.9(2) . .
O2 Ni2 N9 82.2(2) . .
O5 Ni2 N9 87.8(2) 2_566 .
N7 Ni2 N9 87.7(3) . .
N8 Ni2 N9 91.6(3) . .
O3 Ni2 N9 173.6(2) . .
N14 Ni3 O6 104.8(3) . 2_566
N14 Ni3 O3 166.2(3) . .
O6 Ni3 O3 82.4(2) 2_566 .
N14 Ni3 N15 77.7(3) . .
O6 Ni3 N15 177.3(3) 2_566 .
O3 Ni3 N15 95.0(3) . .
N14 Ni3 N19 94.0(3) . .
O6 Ni3 N19 87.5(3) 2_566 .
O3 Ni3 N19 98.2(3) . .
N15 Ni3 N19 93.4(3) . .
N14 Ni3 N8 87.6(3) . .
O6 Ni3 N8 83.8(2) 2_566 .
O3 Ni3 N8 81.4(2) . .
N15 Ni3 N8 95.3(3) . .
N19 Ni3 N8 171.3(3) . .
O6 Ni4 N11 89.9(3) 2_566 .
O6 Ni4 N16 85.6(3) 2_566 2_566
N11 Ni4 N16 175.0(3) . 2_566
O6 Ni4 N10 172.8(3) 2_566 .
N11 Ni4 N10 83.0(3) . .
N16 Ni4 N10 101.6(3) 2_566 .
O4 Ni5 O1 86.9(2) 2_566 .
O4 Ni5 N17 172.1(3) 2_566 .
O1 Ni5 N17 91.0(3) . .
O4 Ni5 N9 104.1(3) 2_566 .
O1 Ni5 N9 168.9(3) . .
N17 Ni5 N9 78.3(3) . .
O4 Ni5 O2 97.8(2) 2_566 .
O1 Ni5 O2 91.6(2) . .
N17 Ni5 O2 89.9(3) . .
N9 Ni5 O2 85.6(2) . .
O4 Ni5 O1W 81.6(3) 2_566 .
O1 Ni5 O1W 96.2(3) . .
N17 Ni5 O1W 91.0(3) . .
N9 Ni5 O1W 86.9(3) . .
O2 Ni5 O1W 172.2(3) . .
O4 Ni6 N2 90.0(3) 2_566 .
O4 Ni6 N18 84.6(3) 2_566 2_566
N2 Ni6 N18 173.3(3) . 2_566
O4 Ni6 N1 171.6(3) 2_566 .
N2 Ni6 N1 83.5(3) . .
N18 Ni6 N1 102.2(3) 2_566 .
N5 O2 Ni2 111.3(5) . .
N5 O2 Ni5 107.9(4) . .
Ni2 O2 Ni5 99.1(2) . .
N11 O3 Ni3 107.6(4) . .
N11 O3 Ni2 115.3(4) . .
Ni3 O3 Ni2 98.1(2) . .
C21 N7 C25 118.8(8) . .
C21 N7 Ni2 127.2(6) . .
C25 N7 Ni2 114.0(5) . .
C16 N6 H6A 120.0 . .
C16 N6 H6B 120.0 . .
H6A N6 H6B 120.0 . .
C26 N8 O5 108.8(7) . .
C26 N8 Ni2 112.7(6) . .
O5 N8 Ni2 129.4(5) . .
C26 N8 Ni3 110.1(5) . .
O5 N8 Ni3 100.0(5) . .
Ni2 N8 Ni3 91.8(3) . .
C16 N5 O2 117.7(7) . .
C16 N5 Ni1 118.6(6) . .
O2 N5 Ni1 123.6(5) . .
N13 C26 N8 120.6(8) . .
N13 C26 C25 125.0(8) . .
N8 C26 C25 114.4(8) . .
N2 O1 Ni5 116.1(5) . .
C41 N15 C45 119.2(8) . .
C41 N15 Ni3 125.7(6) . .
C45 N15 Ni3 115.0(5) . .
O12 Cl1 O10 112.6(12) . .
O12 Cl1 O11 110.9(9) . .
O10 Cl1 O11 114.6(9) . .
O12 Cl1 O13 107.2(13) . .
O10 Cl1 O13 106.0(11) . .
O11 Cl1 O13 104.9(11) . .
C46 N14 O4 109.7(7) . .
C46 N14 Ni3 119.2(6) . .
O4 N14 Ni3 130.4(5) . .
N7 C25 C24 121.0(8) . .
N7 C25 C26 114.7(7) . .
C24 C25 C26 124.3(9) . .
C51 N9 O6 109.7(7) . .
C51 N9 Ni5 111.0(6) . .
O6 N9 Ni5 128.0(5) . .
C51 N9 Ni2 120.7(5) . .
O6 N9 Ni2 94.3(4) . .
Ni5 N9 Ni2 91.6(3) . .
C6 N3 H3B 120.0 . .
C6 N3 H3C 120.0 . .
H3B N3 H3C 120.0 . .
C36 N11 O3 117.5(7) . .
C36 N11 Ni4 118.2(6) . .
O3 N11 Ni4 124.1(5) . .
C36 N12 H12B 120.0 . .
C36 N12 H12C 120.0 . .
H12B N12 H12C 120.0 . .
C6 N2 O1 118.3(8) . .
C6 N2 Ni6 116.4(7) . .
O1 N2 Ni6 125.2(5) . .
N5 C16 N6 124.1(9) . .
N5 C16 C15 112.0(8) . .
N6 C16 C15 123.9(8) . .
C11 N4 C15 118.6(8) . .
C11 N4 Ni1 127.4(7) . .
C15 N4 Ni1 114.0(6) . .
N11 C36 N12 125.1(9) . .
N11 C36 C35 111.7(8) . .
N12 C36 C35 123.1(8) . .
N15 C45 C44 122.3(8) . .
N15 C45 C46 114.0(7) . .
C44 C45 C46 123.7(8) . .
N4 C15 C14 122.1(9) . .
N4 C15 C16 112.6(8) . .
C14 C15 C16 125.3(9) . .
N18 C46 N14 122.5(8) . .
N18 C46 C45 123.9(8) . .
N14 C46 C45 113.5(8) . .
C31 N10 C35 118.8(8) . .
C31 N10 Ni4 126.7(7) . .
C35 N10 Ni4 114.2(6) . .
N7 C21 C22 122.3(9) . .
N7 C21 H21A 118.8 . .
C22 C21 H21A 118.8 . .
C1 N1 C5 118.5(8) . .
C1 N1 Ni6 127.9(7) . .
C5 N1 Ni6 113.5(6) . .
C56 N17 C52 118.2(8) . .
C56 N17 Ni5 127.0(7) . .
C52 N17 Ni5 114.6(6) . .
N2 C6 N3 122.2(9) . .
N2 C6 C5 113.6(8) . .
N3 C6 C5 124.3(9) . .
C25 C24 C23 120.4(9) . .
C25 C24 H24A 119.8 . .
C23 C24 H24A 119.8 . .
N10 C35 C34 121.2(9) . .
N10 C35 C36 112.2(8) . .
C34 C35 C36 126.5(9) . .
N15 C41 C42 120.9(9) . .
N15 C41 H41A 119.6 . .
C42 C41 H41A 119.6 . .
N1 C5 C4 122.1(9) . .
N1 C5 C6 112.8(8) . .
C4 C5 C6 125.0(9) . .
C41 C42 C43 120.2(9) . .
C41 C42 H42A 119.9 . .
C43 C42 H42A 119.9 . .
N20 N19 Ni3 127.2(8) . .
C23 C22 C21 118.9(9) . .
C23 C22 H22A 120.5 . .
C21 C22 H22A 120.5 . .
C31 C32 C33 120.0(11) . .
C31 C32 H32A 120.0 . .
C33 C32 H32A 120.0 . .
C33 C34 C35 119.7(10) . .
C33 C34 H34A 120.1 . .
C35 C34 H34A 120.1 . .
C5 C4 C3 118.2(10) . .
C5 C4 H4A 120.9 . .
C3 C4 H4A 120.9 . .
N10 C31 C32 121.8(10) . .
N10 C31 H31A 119.1 . .
C32 C31 H31A 119.1 . .
N17 C56 C55 123.1(10) . .
N17 C56 H56A 118.5 . .
C55 C56 H56A 118.5 . .
N4 C11 C12 121.5(10) . .
N4 C11 H11A 119.3 . .
C12 C11 H11A 119.3 . .
C34 C33 C32 118.5(10) . .
C34 C33 H33A 120.8 . .
C32 C33 H33A 120.8 . .
N19 N20 N21 176.7(11) . .
C54 C55 C56 118.4(10) . .
C54 C55 H55A 120.8 . .
C56 C55 H55A 120.8 . .
C11 C12 C13 119.3(11) . .
C11 C12 H12A 120.3 . .
C13 C12 H12A 120.3 . .
C42 C43 C44 118.0(9) . .
C42 C43 H43A 121.0 . .
C44 C43 H43A 121.0 . .
C13 C14 C15 119.1(10) . .
C13 C14 H14A 120.5 . .
C15 C14 H14A 120.5 . .
C55 C54 C53 118.5(10) . .
C55 C54 H54A 120.8 . .
C53 C54 H54A 120.8 . .
N1 C1 C2 122.5(10) . .
N1 C1 H1A 118.8 . .
C2 C1 H1A 118.8 . .
C14 C13 C12 119.4(10) . .
C14 C13 H13A 120.3 . .
C12 C13 H13A 120.3 . .
C2 C3 C4 119.4(10) . .
C2 C3 H3A 120.3 . .
C4 C3 H3A 120.3 . .
C22 C23 C24 118.5(10) . .
C22 C23 H23A 120.8 . .
C24 C23 H23A 120.8 . .
C3 C2 C1 119.2(11) . .
C3 C2 H2A 120.4 . .
C1 C2 H2A 120.4 . .
O15 Cl2 O16 126.7(9) . .
O15 Cl2 O17 115.7(8) . .
O16 Cl2 O17 117.5(8) . .
O15 Cl2 O14 86.4(15) . .
O16 Cl2 O14 91.2(13) . .
O17 Cl2 O14 95.9(19) . .
C45 C44 C43 119.3(9) . .
C45 C44 H44A 120.4 . .
C43 C44 H44A 120.4 . .
C51 N16 Ni4 109.7(6) . 2_566
N17 C52 C53 121.9(9) . .
N17 C52 C51 113.6(8) . .
C53 C52 C51 124.6(9) . .
N9 C51 N16 122.0(8) . .
N9 C51 C52 115.0(8) . .
N16 C51 C52 123.0(8) . .
C52 C53 C54 120.0(10) . .
C52 C53 H53A 120.0 . .
C54 C53 H53A 120.0 . .
N8 O5 Ni1 114.8(4) . 2_566
N8 O5 Ni2 126.9(4) . 2_566
Ni1 O5 Ni2 117.3(3) 2_566 2_566
N9 O6 Ni4 112.9(5) . 2_566
N9 O6 Ni3 125.4(4) . 2_566
Ni4 O6 Ni3 113.0(3) 2_566 2_566
N14 O4 Ni6 113.5(5) . 2_566
N14 O4 Ni5 125.8(5) . 2_566
Ni6 O4 Ni5 120.4(3) 2_566 2_566
C46 N18 Ni6 109.5(6) . 2_566
C26 N13 Ni1 110.7(6) . 2_566
N100 C101 C100 161(3) . .

loop_
_geom_bond_atom_site_label_1
_geom_bond_atom_site_label_2
_geom_bond_distance
_geom_bond_site_symmetry_2
Ni1 O5 1.823(5) 2_566
Ni1 N5 1.838(7) .
Ni1 N13 1.859(7) 2_566
Ni1 N4 1.885(7) .
Ni2 O2 2.021(5) .
Ni2 O5 2.028(5) 2_566
Ni2 N7 2.042(7) .
Ni2 N8 2.049(7) .
Ni2 O3 2.144(6) .
Ni2 N9 2.373(7) .
Ni3 N14 2.009(7) .
Ni3 O6 2.023(5) 2_566
Ni3 O3 2.072(6) .
Ni3 N15 2.075(7) .
Ni3 N19 2.078(8) .
Ni3 N8 2.375(7) .
Ni4 O6 1.830(6) 2_566
Ni4 N11 1.843(7) .
Ni4 N16 1.866(7) 2_566
Ni4 N10 1.879(8) .
Ni5 O4 1.990(6) 2_566
Ni5 O1 1.994(6) .
Ni5 N17 2.045(8) .
Ni5 N9 2.081(7) .
Ni5 O2 2.184(6) .
Ni5 O1W 2.229(8) .
Ni6 O4 1.838(6) 2_566
Ni6 N2 1.855(8) .
Ni6 N18 1.869(7) 2_566
Ni6 N1 1.889(7) .
O2 N5 1.384(9) .
O3 N11 1.366(8) .
N7 C21 1.343(10) .
N7 C25 1.346(11) .
N6 C16 1.342(11) .
N6 H6A 0.8600 .
N6 H6B 0.8600 .
N8 C26 1.336(11) .
N8 O5 1.408(8) .
N5 C16 1.304(10) .
C26 N13 1.331(10) .
C26 C25 1.483(12) .
O1 N2 1.339(9) .
N15 C41 1.353(11) .
N15 C45 1.352(11) .
Cl1 O12 1.381(11) .
Cl1 O10 1.471(15) .
Cl1 O11 1.484(10) .
Cl1 O13 1.505(16) .
N14 C46 1.310(11) .
N14 O4 1.401(8) .
C25 C24 1.370(12) .
N9 C51 1.319(11) .
N9 O6 1.429(8) .
N3 C6 1.360(11) .
N3 H3B 0.8600 .
N3 H3C 0.8600 .
N11 C36 1.300(10) .
N12 C36 1.324(11) .
N12 H12B 0.8600 .
N12 H12C 0.8600 .
N2 C6 1.305(11) .
C16 C15 1.445(12) .
N4 C11 1.330(11) .
N4 C15 1.366(11) .
C36 C35 1.467(13) .
C45 C44 1.367(12) .
C45 C46 1.490(12) .
C15 C14 1.365(12) .
C46 N18 1.310(10) .
N10 C31 1.354(12) .
N10 C35 1.363(11) .
C21 C22 1.380(13) .
C21 H21A 0.9300 .
N1 C1 1.326(12) .
N1 C5 1.355(11) .
N17 C56 1.324(11) .
N17 C52 1.341(11) .
C6 C5 1.444(13) .
C24 C23 1.380(13) .
C24 H24A 0.9300 .
C35 C34 1.383(12) .
C41 C42 1.380(13) .
C41 H41A 0.9300 .
C5 C4 1.381(13) .
C42 C43 1.390(14) .
C42 H42A 0.9300 .
N19 N20 1.163(10) .
C22 C23 1.372(14) .
C22 H22A 0.9300 .
C32 C31 1.370(13) .
C32 C33 1.388(14) .
C32 H32A 0.9300 .
C34 C33 1.385(14) .
C34 H34A 0.9300 .
C4 C3 1.393(14) .
C4 H4A 0.9300 .
C31 H31A 0.9300 .
C56 C55 1.380(13) .
C56 H56A 0.9300 .
C11 C12 1.375(13) .
C11 H11A 0.9300 .
C33 H33A 0.9300 .
N20 N21 1.176(12) .
C55 C54 1.364(14) .
C55 H55A 0.9300 .
C12 C13 1.388(15) .
C12 H12A 0.9300 .
C43 C44 1.398(13) .
C43 H43A 0.9300 .
C14 C13 1.357(14) .
C14 H14A 0.9300 .
C54 C53 1.385(13) .
C54 H54A 0.9300 .
C1 C2 1.382(13) .
C1 H1A 0.9300 .
C13 H13A 0.9300 .
C3 C2 1.360(14) .
C3 H3A 0.9300 .
C23 H23A 0.9300 .
C2 H2A 0.9300 .
Cl2 O15 1.320(11) .
Cl2 O16 1.314(11) .
Cl2 O17 1.335(10) .
Cl2 O14 1.68(4) .
C44 H44A 0.9300 .
N16 C51 1.323(11) .
N16 Ni4 1.866(7) 2_566
C52 C53 1.352(13) .
C52 C51 1.490(12) .
C53 H53A 0.9300 .
O5 Ni1 1.823(5) 2_566
O5 Ni2 2.028(5) 2_566
O6 Ni4 1.830(6) 2_566
O6 Ni3 2.023(5) 2_566
O4 Ni6 1.838(6) 2_566
O4 Ni5 1.990(6) 2_566
N18 Ni6 1.869(7) 2_566
N13 Ni1 1.859(7) 2_566
O5W O5W' 1.68(6) .
N100 C101 1.052(9) .
C101 C100 1.526(9) .
